data_1549430
loop_
_publ_author_name
'Omann, Lukas'
'Pudasaini, Bimal'
'Irran, Elisabeth'
'Klare, Hendrik F. T.'
'Baik, Mu-Hyun'
'Oestreich, Martin'

_publ_section_title
;
 Thermodynamic <i>versus</i> kinetic control in substituent redistribution
 reactions of silylium ions steered by the counteranion.
;
_journal_issue 25
_journal_name_full 'Chemical science'
_journal_page_first 5600
_journal_page_last 5607
_journal_paper_doi 10.1039/c8sc01833b
_journal_volume 9
_journal_year 2018
_chemical_formula_sum 'C4 H15 B11 Br6 Si'
_chemical_formula_weight 689.62
_chemical_properties_physical Air-sensitive,Moisture-sensitive,Hygroscopic,Oxygen-sensitive
_space_group_IT_number 2
_space_group_name_Hall '-P 1'
_space_group_name_H-M_alt 'P -1'
_symmetry_cell_setting triclinic
_symmetry_space_group_name_Hall '-P 1'
_symmetry_space_group_name_H-M 'P -1'
_atom_sites_solution_hydrogens geom
_atom_sites_solution_primary direct
_atom_sites_solution_secondary difmap
_audit_creation_method 'CrysAlisPro 1.171.38.43c (Rigaku OD, 2015)'
_audit_update_record
;
2018-01-22 deposited with the CCDC.
2018-05-21 downloaded from the CCDC.
;
_cell_angle_alpha 83.210(6)
_cell_angle_beta 88.683(5)
_cell_angle_gamma 73.760(7)
_cell_formula_units_Z 2
_cell_length_a 7.6280(5)
_cell_length_b 10.6903(8)
_cell_length_c 12.8641(7)
_cell_measurement_reflns_used 2266
_cell_measurement_temperature 150(2)
_cell_measurement_theta_max 72.5400
_cell_measurement_theta_min 3.4370
_cell_volume 1000.03(12)
_computing_cell_refinement 'CrysAlisPro 1.171.38.43c (Rigaku OD, 2015)'
_computing_data_collection 'CrysAlisPro 1.171.38.43c (Rigaku OD, 2015)'
_computing_data_reduction 'CrysAlisPro 1.171.38.43c (Rigaku OD, 2015)'
_computing_structure_refinement 'SHELXL-97 (Sheldrick, 1997)'
_computing_structure_solution 'SHELXS-97 (Sheldrick, 1990)'
_diffrn_ambient_environment N~2~
_diffrn_ambient_temperature 150.00(10)
_diffrn_detector 'CCD plate'
_diffrn_detector_area_resol_mean 10.5435
_diffrn_detector_type Atlas
_diffrn_measured_fraction_theta_full 0.997
_diffrn_measured_fraction_theta_max 0.997
_diffrn_measurement_device 'four-circle diffractometer'
_diffrn_measurement_device_type 'SuperNova, Single source at offset, Atlas'
_diffrn_measurement_method '\w scans'
_diffrn_radiation_monochromator mirror
_diffrn_radiation_probe x-ray
_diffrn_radiation_type 'Cu K\a'
_diffrn_radiation_wavelength 1.54184
_diffrn_reflns_av_R_equivalents 0.1375
_diffrn_reflns_av_sigmaI/netI 0.1534
_diffrn_reflns_limit_h_max 8
_diffrn_reflns_limit_h_min -9
_diffrn_reflns_limit_k_max 11
_diffrn_reflns_limit_k_min -12
_diffrn_reflns_limit_l_max 15
_diffrn_reflns_limit_l_min -12
_diffrn_reflns_number 6364
_diffrn_reflns_theta_full 67.50
_diffrn_reflns_theta_max 67.50
_diffrn_reflns_theta_min 3.46
_diffrn_source 'sealed X-ray tube'
_diffrn_source_type 'SuperNova (Cu) X-ray Source'
_exptl_absorpt_coefficient_mu 14.919
_exptl_absorpt_correction_T_max 0.4008
_exptl_absorpt_correction_T_min 0.2057
_exptl_absorpt_correction_type multi-scan
_exptl_absorpt_process_details
;
CrysAlisPro 1.171.38.43c (Rigaku Oxford Diffraction, 2015)
Empirical absorption correction using spherical harmonics,
 implemented in SCALE3 ABSPACK scaling algorithm.
;
_exptl_crystal_colour colourless
_exptl_crystal_density_diffrn 2.290
_exptl_crystal_density_method 'not measured'
_exptl_crystal_description plate
_exptl_crystal_F_000 636
_exptl_crystal_recrystallization_method 'Vapour deposition'
_exptl_crystal_size_max 0.16
_exptl_crystal_size_mid 0.15
_exptl_crystal_size_min 0.08
_refine_diff_density_max 2.524
_refine_diff_density_min -2.535
_refine_diff_density_rms 0.449
_refine_ls_extinction_method none
_refine_ls_goodness_of_fit_ref 1.122
_refine_ls_hydrogen_treatment mixed
_refine_ls_matrix_type full
_refine_ls_number_parameters 220
_refine_ls_number_reflns 3603
_refine_ls_number_restraints 218
_refine_ls_restrained_S_all 1.090
_refine_ls_R_factor_all 0.1348
_refine_ls_R_factor_gt 0.1000
_refine_ls_shift/su_max 0.000
_refine_ls_shift/su_mean 0.000
_refine_ls_structure_factor_coef Fsqd
_refine_ls_weighting_details 'calc w=1/[\s^2^(Fo^2^)+(0.0633P)^2^+29.9787P] where P=(Fo^2^+2Fc^2^)/3'
_refine_ls_weighting_scheme calc
_refine_ls_wR_factor_gt 0.2298
_refine_ls_wR_factor_ref 0.2554
_reflns_number_gt 2374
_reflns_number_total 3603
_reflns_threshold_expression >2sigma(I)
_cod_data_source_file c8sc01833b2.cif
_cod_data_source_block cu-2549
_cod_depositor_comments 'Adding full bibliography for 1549430--1549432.cif.'
_cod_original_sg_symbol_H-M P-1
_cod_database_code 1549430

loop_
_symmetry_equiv_pos_as_xyz
'x, y, z'
'-x, -y, -z'

loop_
_atom_site_label
_atom_site_type_symbol
_atom_site_fract_x
_atom_site_fract_y
_atom_site_fract_z
_atom_site_U_iso_or_equiv
_atom_site_adp_type
_atom_site_occupancy
_atom_site_symmetry_multiplicity
_atom_site_calc_flag
_atom_site_refinement_flags
Br1 Br 0.6692(3) -0.0802(2) 0.34825(12) 0.0298(5) Uani 1 1 d .
Br2 Br 0.3340(3) 0.0619(2) 0.11579(12) 0.0274(5) Uani 1 1 d .
Br3 Br 0.1808(3) 0.4394(2) 0.11722(12) 0.0283(5) Uani 1 1 d .
Br4 Br 0.4350(3) 0.5158(2) 0.35072(13) 0.0328(5) Uani 1 1 d .
Br5 Br 0.7394(3) 0.1908(2) 0.48325(12) 0.0336(5) Uani 1 1 d .
Br6 Br 0.2641(3) 0.2059(2) 0.37629(12) 0.0275(5) Uani 1 1 d .
Si1 Si 0.8788(8) -0.2577(5) 0.2676(3) 0.0286(12) Uani 1 1 d .
B1 B 0.848(3) 0.1489(17) 0.2423(11) 0.022(2) Uani 1 1 d DU
H1 H 0.969(3) 0.097(2) 0.2680(18) 0.026 Uiso 1 1 d D
B2 B 0.735(2) 0.1110(17) 0.1359(12) 0.019(2) Uani 1 1 d DU
H2 H 0.787(3) 0.033(2) 0.0999(18) 0.023 Uiso 1 1 d D
B3 B 0.593(2) 0.2594(15) 0.0737(13) 0.021(2) Uani 1 1 d DU
H3 H 0.564(3) 0.274(2) -0.0014(15) 0.025 Uiso 1 1 d D
B4 B 0.618(2) 0.3907(19) 0.1407(13) 0.025(2) Uani 1 1 d DU
H4 H 0.605(3) 0.478(2) 0.1034(18) 0.030 Uiso 1 1 d D
B5 B 0.776(3) 0.3243(17) 0.2448(12) 0.026(3) Uani 1 1 d DU
H5 H 0.860(4) 0.370(3) 0.270(2) 0.031 Uiso 1 1 d D
B6 B 0.651(2) 0.0950(19) 0.2668(12) 0.020(2) Uani 1 1 d DU
B7 B 0.492(2) 0.1606(18) 0.1616(11) 0.018(2) Uani 1 1 d DU
B8 B 0.425(3) 0.3298(18) 0.1651(12) 0.020(2) Uani 1 1 d DU
B9 B 0.530(3) 0.375(2) 0.2717(13) 0.025(2) Uani 1 1 d DU
B10 B 0.679(2) 0.221(2) 0.3360(13) 0.025(3) Uani 1 1 d DU
B11 B 0.463(3) 0.2240(19) 0.2850(12) 0.019(2) Uani 1 1 d U
C1 C 0.799(2) 0.2534(14) 0.1279(10) 0.023(2) Uani 1 1 d DU
H1A H 0.900(3) 0.264(2) 0.0823(17) 0.028 Uiso 1 1 d D
C2 C 0.741(3) -0.2813(19) 0.1601(13) 0.031(4) Uani 1 1 d .
H2A H 0.8187 -0.3439 0.1166 0.046 Uiso 1 1 calc R
H2B H 0.6906 -0.1971 0.1173 0.046 Uiso 1 1 calc R
H2C H 0.6417 -0.3155 0.1890 0.046 Uiso 1 1 calc R
C3 C 1.085(3) -0.2024(19) 0.2239(14) 0.031(4) Uani 1 1 d .
H3A H 1.1794 -0.2763 0.2005 0.047 Uiso 1 1 calc R
H3B H 1.1330 -0.1704 0.2825 0.047 Uiso 1 1 calc R
H3C H 1.0508 -0.1317 0.1660 0.047 Uiso 1 1 calc R
C4 C 0.915(3) -0.380(2) 0.3811(13) 0.033(5) Uani 1 1 d .
H4A H 1.0158 -0.4559 0.3680 0.050 Uiso 1 1 calc R
H4B H 0.8034 -0.4074 0.3948 0.050 Uiso 1 1 calc R
H4C H 0.9444 -0.3422 0.4421 0.050 Uiso 1 1 calc R

loop_
_atom_site_aniso_label
_atom_site_aniso_U_11
_atom_site_aniso_U_22
_atom_site_aniso_U_33
_atom_site_aniso_U_23
_atom_site_aniso_U_13
_atom_site_aniso_U_12
Br1 0.0451(12) 0.0361(12) 0.0144(8) -0.0054(7) 0.0108(7) -0.0212(9)
Br2 0.0350(11) 0.0449(12) 0.0151(7) -0.0127(7) 0.0069(7) -0.0290(9)
Br3 0.0304(10) 0.0417(12) 0.0162(8) -0.0046(7) 0.0042(7) -0.0154(9)
Br4 0.0427(12) 0.0406(12) 0.0231(9) -0.0160(8) 0.0070(8) -0.0205(10)
Br5 0.0476(13) 0.0480(13) 0.0125(8) -0.0125(7) -0.0015(7) -0.0214(10)
Br6 0.0314(10) 0.0484(13) 0.0109(7) -0.0089(7) 0.0126(6) -0.0236(9)
Si1 0.040(3) 0.036(3) 0.017(2) -0.0043(19) 0.0026(19) -0.021(3)
B1 0.026(4) 0.029(5) 0.017(5) -0.007(4) -0.001(3) -0.018(4)
B2 0.022(5) 0.026(4) 0.014(4) -0.008(4) 0.000(4) -0.012(3)
B3 0.027(6) 0.028(6) 0.011(3) -0.002(3) 0.004(3) -0.013(4)
B4 0.035(6) 0.024(4) 0.022(5) -0.002(4) 0.008(4) -0.018(4)
B5 0.031(5) 0.030(6) 0.027(6) -0.012(4) 0.004(4) -0.021(5)
B6 0.025(6) 0.024(4) 0.014(4) -0.001(3) -0.001(4) -0.015(3)
B7 0.023(4) 0.025(4) 0.011(5) -0.006(4) 0.002(4) -0.015(4)
B8 0.025(3) 0.024(4) 0.014(4) -0.002(3) 0.004(3) -0.011(3)
B9 0.033(6) 0.027(4) 0.022(5) -0.012(4) 0.009(4) -0.020(4)
B10 0.034(6) 0.039(7) 0.010(3) -0.008(3) 0.000(3) -0.020(5)
B11 0.028(4) 0.025(6) 0.010(3) -0.005(3) 0.005(4) -0.016(4)
C1 0.026(3) 0.032(6) 0.018(4) -0.005(4) 0.008(4) -0.018(4)
C2 0.054(13) 0.025(10) 0.018(8) 0.001(7) -0.009(8) -0.018(9)
C3 0.046(12) 0.027(11) 0.029(9) -0.002(7) -0.007(8) -0.023(9)
C4 0.049(13) 0.035(12) 0.025(8) 0.000(8) 0.008(8) -0.030(10)

loop_
_atom_type_symbol
_atom_type_description
_atom_type_scat_dispersion_real
_atom_type_scat_dispersion_imag
_atom_type_scat_source
C C 0.0181 0.0091 'International Tables Vol C Tables 4.2.6.8 and 6.1.1.4'
H H 0.0000 0.0000 'International Tables Vol C Tables 4.2.6.8 and 6.1.1.4'
B B 0.0090 0.0039 'International Tables Vol C Tables 4.2.6.8 and 6.1.1.4'
Br Br -0.6763 1.2805 'International Tables Vol C Tables 4.2.6.8 and 6.1.1.4'
Si Si 0.2541 0.3302 'International Tables Vol C Tables 4.2.6.8 and 6.1.1.4'

loop_
_geom_angle_atom_site_label_1
_geom_angle_atom_site_label_2
_geom_angle_atom_site_label_3
_geom_angle
B6 Br1 Si1 111.8(5)
C4 Si1 C2 116.6(9)
C4 Si1 C3 115.2(9)
C2 Si1 C3 114.3(8)
C4 Si1 Br1 97.2(7)
C2 Si1 Br1 102.9(7)
C3 Si1 Br1 107.8(7)
C1 B1 B6 104.6(12)
C1 B1 B2 58.7(8)
B6 B1 B2 60.9(8)
C1 B1 B5 59.4(8)
B6 B1 B5 106.2(14)
B2 B1 B5 108.4(12)
C1 B1 B10 105.9(12)
B6 B1 B10 58.9(10)
B2 B1 B10 109.0(13)
B5 B1 B10 59.8(10)
C1 B2 B3 59.0(8)
C1 B2 B1 58.9(8)
B3 B2 B1 107.8(12)
C1 B2 B6 103.5(11)
B3 B2 B6 105.8(13)
B1 B2 B6 59.2(8)
C1 B2 B7 104.6(12)
B3 B2 B7 59.3(9)
B1 B2 B7 107.4(12)
B6 B2 B7 59.2(9)
C1 B3 B2 59.2(8)
C1 B3 B7 106.7(10)
B2 B3 B7 61.7(9)
C1 B3 B4 59.2(8)
B2 B3 B4 108.4(11)
B7 B3 B4 107.4(11)
C1 B3 B8 105.3(11)
B2 B3 B8 108.2(12)
B7 B3 B8 58.7(9)
B4 B3 B8 59.7(9)
C1 B4 B5 59.9(8)
C1 B4 B8 105.0(12)
B5 B4 B8 108.3(13)
C1 B4 B3 58.2(8)
B5 B4 B3 108.5(12)
B8 B4 B3 60.2(9)
C1 B4 B9 108.3(13)
B5 B4 B9 61.9(11)
B8 B4 B9 59.7(10)
B3 B4 B9 109.5(13)
C1 B5 B4 59.0(8)
C1 B5 B1 57.9(8)
B4 B5 B1 106.9(11)
C1 B5 B10 105.2(11)
B4 B5 B10 107.7(13)
B1 B5 B10 60.5(9)
C1 B5 B9 106.1(11)
B4 B5 B9 60.1(9)
B1 B5 B9 108.7(13)
B10 B5 B9 60.4(10)
B11 B6 B10 61.3(10)
B11 B6 B1 111.3(13)
B10 B6 B1 62.1(9)
B11 B6 B7 61.2(9)
B10 B6 B7 110.6(13)
B1 B6 B7 109.4(11)
B11 B6 B2 111.0(12)
B10 B6 B2 110.9(12)
B1 B6 B2 60.0(8)
B7 B6 B2 60.9(8)
B11 B6 Br1 118.5(10)
B10 B6 Br1 117.7(10)
B1 B6 Br1 120.4(11)
B7 B6 Br1 122.0(10)
B2 B6 Br1 122.3(12)
B8 B7 B3 61.3(9)
B8 B7 B6 105.8(12)
B3 B7 B6 106.2(11)
B8 B7 B11 60.6(10)
B3 B7 B11 109.1(12)
B6 B7 B11 57.8(10)
B8 B7 B2 108.1(11)
B3 B7 B2 59.0(8)
B6 B7 B2 60.0(8)
B11 B7 B2 107.5(11)
B8 B7 Br2 124.0(11)
B3 B7 Br2 122.9(9)
B6 B7 Br2 121.5(11)
B11 B7 Br2 121.7(10)
B2 B7 Br2 120.3(11)
B7 B8 B11 60.9(10)
B7 B8 B4 108.8(12)
B11 B8 B4 108.4(13)
B7 B8 B9 111.7(13)
B11 B8 B9 61.4(10)
B4 B8 B9 60.9(9)
B7 B8 B3 60.0(9)
B11 B8 B3 108.3(13)
B4 B8 B3 60.1(8)
B9 B8 B3 110.4(12)
B7 B8 Br3 121.9(11)
B11 B8 Br3 122.9(11)
B4 B8 Br3 119.8(11)
B9 B8 Br3 118.4(12)
B3 B8 Br3 120.9(10)
B8 B9 B4 59.4(9)
B8 B9 B11 59.1(9)
B4 B9 B11 105.5(12)
B8 B9 B10 105.1(13)
B4 B9 B10 104.9(14)
B11 B9 B10 58.2(10)
B8 B9 B5 104.9(12)
B4 B9 B5 58.0(9)
B11 B9 B5 104.6(14)
B10 B9 B5 58.9(10)
B8 B9 Br4 128.3(14)
B4 B9 Br4 124.9(12)
B11 B9 Br4 124.7(11)
B10 B9 Br4 119.3(11)
B5 B9 Br4 119.7(12)
B6 B10 B11 58.3(10)
B6 B10 B5 106.2(10)
B11 B10 B5 107.8(12)
B6 B10 B1 59.0(8)
B11 B10 B1 106.3(11)
B5 B10 B1 59.7(8)
B6 B10 B9 106.8(12)
B11 B10 B9 60.5(11)
B5 B10 B9 60.7(10)
B1 B10 B9 108.3(11)
B6 B10 Br5 121.8(12)
B11 B10 Br5 123.9(11)
B5 B10 Br5 122.0(11)
B1 B10 Br5 119.7(11)
B9 B10 Br5 123.8(11)
B6 B11 B10 60.4(11)
B6 B11 B8 106.6(12)
B10 B11 B8 107.8(13)
B6 B11 B7 60.9(10)
B10 B11 B7 109.7(13)
B8 B11 B7 58.6(10)
B6 B11 B9 109.1(14)
B10 B11 B9 61.3(11)
B8 B11 B9 59.5(10)
B7 B11 B9 108.2(12)
B6 B11 Br6 123.0(12)
B10 B11 Br6 121.4(10)
B8 B11 Br6 121.9(12)
B7 B11 Br6 121.4(11)
B9 B11 Br6 120.0(12)
B3 C1 B2 61.8(8)
B3 C1 B1 112.9(11)
B2 C1 B1 62.4(7)
B3 C1 B4 62.6(8)
B2 C1 B4 113.4(12)
B1 C1 B4 112.6(12)
B3 C1 B5 113.1(11)
B2 C1 B5 114.1(11)
B1 C1 B5 62.7(8)
B4 C1 B5 61.1(8)

loop_
_geom_bond_atom_site_label_1
_geom_bond_atom_site_label_2
_geom_bond_distance
Br1 B6 2.005(19)
Br1 Si1 2.435(6)
Br2 B7 1.951(17)
Br3 B8 1.97(2)
Br4 B9 1.88(2)
Br5 B10 1.928(17)
Br6 B11 1.934(18)
Si1 C4 1.811(17)
Si1 C2 1.836(17)
Si1 C3 1.88(2)
B1 C1 1.72(2)
B1 B6 1.76(2)
B1 B2 1.78(2)
B1 B5 1.80(2)
B1 B10 1.82(2)
B2 C1 1.72(2)
B2 B3 1.76(2)
B2 B6 1.79(2)
B2 B7 1.81(2)
B3 C1 1.71(2)
B3 B7 1.77(2)
B3 B4 1.79(2)
B3 B8 1.79(2)
B4 C1 1.73(2)
B4 B5 1.77(2)
B4 B8 1.78(2)
B4 B9 1.81(2)
B5 C1 1.75(2)
B5 B10 1.81(3)
B5 B9 1.84(3)
B6 B11 1.72(3)
B6 B10 1.76(3)
B6 B7 1.78(2)
B7 B8 1.74(3)
B7 B11 1.78(2)
B8 B11 1.78(2)
B8 B9 1.79(3)
B9 B11 1.82(3)
B9 B10 1.83(3)
B10 B11 1.78(3)
